data_7027574
loop_
_publ_author_name
'Calderazzo, Fausto'
'D'Attoma, Michele'
'Marchetti, Fabio'
'Pampaloni, Guido'
'Troyanov, Sergei I.'

_publ_section_title
;
 Labile adducts of TiCl4 with thionyl chloride structurally characterized
 at low temperature: a comparison with the zirconium and hafnium
 analogues, [MCl4(SOCl2)]2
;
_journal_issue 14
_journal_name_full 'Journal of the Chemical Society, Dalton Transactions'
_journal_page_first 2275
_journal_paper_doi 10.1039/a904186i
_journal_year 1999
_chemical_formula_sum 'Cl12 O2 S2 Ti2'
_chemical_formula_weight 617.32
_chemical_name_common \c-Di-\m-chlorotrichloro-bis-(thionylchloride)dititanium(iv)
_chemical_name_systematic
; 
 ? 
;
_space_group_IT_number 14
_symmetry_cell_setting monoclinic
_symmetry_space_group_name_Hall '-P 2ybc'
_symmetry_space_group_name_H-M 'P 1 21/c 1'
_atom_sites_solution_hydrogens none
_atom_sites_solution_primary direct
_atom_sites_solution_secondary difmap
_audit_creation_method SHELXL
_cell_angle_alpha 90.00
_cell_angle_beta 103.56(4)
_cell_angle_gamma 90.00
_cell_formula_units_Z 2
_cell_length_a 7.516(3)
_cell_length_b 10.077(2)
_cell_length_c 12.274(4)
_cell_measurement_reflns_used 3437
_cell_measurement_temperature 220(2)
_cell_measurement_theta_max 27
_cell_measurement_theta_min 4.5
_cell_volume 903.7(5)
_computing_structure_refinement 'SHELXL-93 (Sheldrick, 1993)'
_computing_structure_solution 'SHELXS-86 (Sheldrick, 1990)'
_diffrn_ambient_temperature 220(2)
_diffrn_measurement_device IPDS
_diffrn_radiation_monochromator graphite
_diffrn_radiation_source 'fine-focus sealed tube'
_diffrn_radiation_type MoK\a
_diffrn_radiation_wavelength 0.71073
_diffrn_reflns_av_R_equivalents 0.1595
_diffrn_reflns_av_sigmaI/netI 0.1012
_diffrn_reflns_limit_h_max 10
_diffrn_reflns_limit_h_min -9
_diffrn_reflns_limit_k_max 13
_diffrn_reflns_limit_k_min -12
_diffrn_reflns_limit_l_max 15
_diffrn_reflns_limit_l_min -15
_diffrn_reflns_number 7852
_diffrn_reflns_theta_max 28.20
_diffrn_reflns_theta_min 2.65
_exptl_absorpt_coefficient_mu 2.874
_exptl_absorpt_correction_type none
_exptl_crystal_colour yellow
_exptl_crystal_density_diffrn 2.269
_exptl_crystal_F_000 592
_exptl_crystal_size_max 0.60
_exptl_crystal_size_mid 0.30
_exptl_crystal_size_min 0.30
_refine_diff_density_max 0.575
_refine_diff_density_min -0.507
_refine_diff_density_rms 0.102
_refine_ls_extinction_coef 0.0092(18)
_refine_ls_extinction_expression Fc^*^=kFc[1+0.001xFc^2^\l^3^/sin(2\q)]^-1/4^
_refine_ls_extinction_method SHELXL
_refine_ls_goodness_of_fit_all 0.922
_refine_ls_goodness_of_fit_obs 0.988
_refine_ls_matrix_type full
_refine_ls_number_parameters 83
_refine_ls_number_reflns 1501
_refine_ls_number_restraints 0
_refine_ls_restrained_S_all 1.211
_refine_ls_restrained_S_obs 0.988
_refine_ls_R_factor_all 0.0704
_refine_ls_R_factor_obs 0.0444
_refine_ls_shift/esd_max 0.000
_refine_ls_shift/esd_mean 0.000
_refine_ls_structure_factor_coef Fsqd
_refine_ls_weighting_details 'w=1/[\s^2^(Fo^2^)+(0.0000P)^2^+0.0000P] where P=(Fo^2^+2Fc^2^)/3'
_refine_ls_weighting_scheme calc
_refine_ls_wR_factor_all 0.1060
_refine_ls_wR_factor_obs 0.0701
_reflns_number_observed 1223
_reflns_number_total 2032
_reflns_observed_criterion >2sigma(I)
_cod_data_source_file 904186Isup1.cif
_cod_data_source_block TiClSOCl2_3
_cod_depositor_comments
;
The following automatic conversions were performed:

'_symmetry_cell_setting' value 'Monoclinic' changed to 'monoclinic'
according to /home/saulius/struct/CIF-dictionaries/cif_core.dic
dictionary named 'cif_core.dic' version 2.4.2 from 2011-04-26.

Automatic conversion script
Id: cif_fix_values 1891 2012-01-12 08:04:46Z andrius 

The following automatic conversions were performed:

'_refine_ls_weighting_scheme' value 'calc
w=1/[\s^2^(Fo^2^)+(0.0000P)^2^+0.0000P] where P=(Fo^2^+2Fc^2^)/3' was
changed to 'calc'. New tag '_refine_ls_weighting_details' was
created. The value of the new tag was set to
'w=1/[\s^2^(Fo^2^)+(0.0000P)^2^+0.0000P] where P=(Fo^2^+2Fc^2^)/3'.

Automatic conversion script
Id: cif_fix_values 3143 2015-03-26 13:38:13Z robertas 
;
_cod_original_sg_symbol_H-M P2(1)/c
_cod_database_code 7027574

loop_
_symmetry_equiv_pos_as_xyz
'x, y, z'
'-x, y+1/2, -z+1/2'
'-x, -y, -z'
'x, -y-1/2, z-1/2'

loop_
_atom_site_aniso_label
_atom_site_aniso_U_11
_atom_site_aniso_U_22
_atom_site_aniso_U_33
_atom_site_aniso_U_23
_atom_site_aniso_U_13
_atom_site_aniso_U_12
Ti 0.0226(4) 0.0217(4) 0.0221(4) 0.0000(3) 0.0057(3) -0.0009(3)
Cl1 0.0246(4) 0.0320(5) 0.0226(5) 0.0043(4) 0.0096(4) 0.0017(4)
Cl2 0.0284(5) 0.0398(6) 0.0396(7) 0.0006(5) 0.0135(5) 0.0051(4)
Cl3 0.0369(5) 0.0287(5) 0.0278(6) 0.0069(4) 0.0092(5) 0.0009(4)
Cl4 0.0406(5) 0.0362(6) 0.0359(7) -0.0109(5) 0.0106(5) -0.0145(4)
S 0.0257(5) 0.0208(5) 0.0330(7) -0.0005(4) 0.0012(5) -0.0018(4)
Cl5 0.0333(5) 0.0355(6) 0.0562(9) 0.0060(5) -0.0091(5) 0.0031(4)
Cl6 0.0471(7) 0.0708(9) 0.0419(8) -0.0218(7) 0.0169(6) -0.0051(6)
O 0.0293(14) 0.029(2) 0.026(2) 0.0012(12) 0.0024(13) -0.0054(11)

loop_
_atom_site_label
_atom_site_type_symbol
_atom_site_fract_x
_atom_site_fract_y
_atom_site_fract_z
_atom_site_U_iso_or_equiv
_atom_site_thermal_displace_type
_atom_site_occupancy
_atom_site_calc_flag
Ti Ti 0.34321(9) 0.14471(7) 0.94754(6) 0.0221(2) Uani 1 d
Cl1 Cl 0.39440(12) -0.02461(10) 1.09530(8) 0.0257(2) Uani 1 d
Cl2 Cl 0.08107(13) 0.19806(11) 0.98871(9) 0.0350(3) Uani 1 d
Cl3 Cl 0.31036(13) 0.24701(10) 0.78482(8) 0.0308(3) Uani 1 d
Cl4 Cl 0.51848(14) 0.29229(11) 1.05322(10) 0.0373(3) Uani 1 d
S S 0.09943(12) -0.08219(10) 0.74791(9) 0.0275(3) Uani 1 d
Cl5 Cl -0.09270(14) 0.05135(12) 0.67343(11) 0.0449(3) Uani 1 d
Cl6 Cl 0.2692(2) -0.06663(15) 0.64218(11) 0.0522(4) Uani 1 d
O O 0.1937(3) -0.0248(3) 0.8546(2) 0.0288(6) Uani 1 d

loop_
_atom_type_symbol
_atom_type_description
_atom_type_scat_dispersion_real
_atom_type_scat_dispersion_imag
_atom_type_scat_source
O O 0.0106 0.0060 'International Tables Vol C Tables 4.2.6.8 and 6.1.1.4'
S S 0.1246 0.1234 'International Tables Vol C Tables 4.2.6.8 and 6.1.1.4'
Cl Cl 0.1484 0.1585 'International Tables Vol C Tables 4.2.6.8 and 6.1.1.4'
Ti Ti 0.2776 0.4457 'International Tables Vol C Tables 4.2.6.8 and 6.1.1.4'

loop_
_geom_angle_atom_site_label_1
_geom_angle_atom_site_label_2
_geom_angle_atom_site_label_3
_geom_angle
_geom_angle_site_symmetry_3
Cl4 Ti Cl3 98.18(6) .
Cl4 Ti O 171.91(9) .
Cl3 Ti O 87.62(9) .
Cl4 Ti Cl2 98.25(5) .
Cl3 Ti Cl2 100.16(6) .
O Ti Cl2 86.19(7) .
Cl4 Ti Cl1 93.78(6) .
Cl3 Ti Cl1 163.23(5) .
O Ti Cl1 79.43(9) .
Cl2 Ti Cl1 89.65(5) .
Cl4 Ti Cl1 93.39(5) 3_657
Cl3 Ti Cl1 87.81(5) 3_657
O Ti Cl1 81.14(7) 3_657
Cl2 Ti Cl1 164.76(5) 3_657
Cl1 Ti Cl1 79.76(4) 3_657
Ti Cl1 Ti 100.24(4) 3_657
O S Cl5 106.69(13) .
O S Cl6 107.36(11) .
Cl5 S Cl6 98.54(8) .
S O Ti 148.6(2) .

loop_
_geom_bond_atom_site_label_1
_geom_bond_atom_site_label_2
_geom_bond_distance
_geom_bond_site_symmetry_2
Ti Cl4 2.1973(14) .
Ti Cl3 2.2093(13) .
Ti O 2.209(3) .
Ti Cl2 2.2119(13) .
Ti Cl1 2.4538(13) .
Ti Cl1 2.4733(12) 3_657
Cl1 Ti 2.4733(12) 3_657
S O 1.455(3) .
S Cl5 2.028(2) .
S Cl6 2.028(2) .
